data_7231058
loop_
_publ_author_name
'Sun, Qi'
'Lin, Qiuhan'
'Lu, Ming'

_publ_section_title
;
 Nitramino-functionalized tetracyclic oxadiazoles as energetic materials
 with high performance and high stability: crystal structures and
 energetic properties
;
_journal_issue 30
_journal_name_full CrystEngComm
_journal_page_first 4321
_journal_paper_doi 10.1039/C8CE00857D
_journal_volume 20
_journal_year 2018
_chemical_formula_moiety 'C8 K2 N12 O8'
_chemical_formula_sum 'C8 K2 N12 O8'
_chemical_formula_weight 470.40
_space_group_crystal_system triclinic
_space_group_IT_number 2
_space_group_name_Hall '-P 1'
_space_group_name_H-M_alt 'P -1'
_symmetry_space_group_name_Hall '-P 1'
_symmetry_space_group_name_H-M 'P -1'
_audit_creation_method SHELXL-2014/7
_audit_update_record
;
2018-01-15 deposited with the CCDC.
2018-06-29 downloaded from the CCDC.
;
_cell_angle_alpha 100.528(4)
_cell_angle_beta 93.057(4)
_cell_angle_gamma 108.417(4)
_cell_formula_units_Z 1
_cell_length_a 4.7645(6)
_cell_length_b 6.9326(8)
_cell_length_c 12.4985(14)
_cell_measurement_reflns_used 957
_cell_measurement_temperature 173(2)
_cell_measurement_theta_max 25.29
_cell_measurement_theta_min 3.17
_cell_volume 382.35(8)
_computing_structure_refinement 'SHELXL-2014/7 (Sheldrick, 2014)'
_diffrn_ambient_temperature 173(2)
_diffrn_measured_fraction_theta_full 0.977
_diffrn_measured_fraction_theta_max 0.977
_diffrn_measurement_device_type 'PHOTON 100 CMOS detector'
_diffrn_measurement_method 'omega scan'
_diffrn_radiation_type MoK\a
_diffrn_radiation_wavelength 0.71073
_diffrn_reflns_av_R_equivalents 0.0624
_diffrn_reflns_av_unetI/netI 0.0736
_diffrn_reflns_Laue_measured_fraction_full 0.977
_diffrn_reflns_Laue_measured_fraction_max 0.977
_diffrn_reflns_limit_h_max 4
_diffrn_reflns_limit_h_min -5
_diffrn_reflns_limit_k_max 8
_diffrn_reflns_limit_k_min -8
_diffrn_reflns_limit_l_max 14
_diffrn_reflns_limit_l_min -15
_diffrn_reflns_number 3442
_diffrn_reflns_point_group_measured_fraction_full 0.977
_diffrn_reflns_point_group_measured_fraction_max 0.977
_diffrn_reflns_theta_full 25.242
_diffrn_reflns_theta_max 25.349
_diffrn_reflns_theta_min 3.168
_diffrn_source 'fine-focus sealed tube'
_exptl_absorpt_coefficient_mu 0.703
_exptl_absorpt_correction_T_max 0.7452
_exptl_absorpt_correction_T_min 0.6620
_exptl_absorpt_correction_type multi-scan
_exptl_absorpt_process_details 'SADABS (Bruker, 2014)'
_exptl_crystal_density_diffrn 2.043
_exptl_crystal_description needle
_exptl_crystal_F_000 234
_exptl_crystal_size_max 0.150
_exptl_crystal_size_mid 0.080
_exptl_crystal_size_min 0.050
_refine_diff_density_max 0.362
_refine_diff_density_min -0.410
_refine_diff_density_rms 0.092
_refine_ls_extinction_method none
_refine_ls_goodness_of_fit_ref 1.047
_refine_ls_hydrogen_treatment undef
_refine_ls_matrix_type full
_refine_ls_number_parameters 136
_refine_ls_number_reflns 1381
_refine_ls_number_restraints 0
_refine_ls_restrained_S_all 1.047
_refine_ls_R_factor_all 0.0783
_refine_ls_R_factor_gt 0.0419
_refine_ls_shift/su_max 0.000
_refine_ls_shift/su_mean 0.000
_refine_ls_structure_factor_coef Fsqd
_refine_ls_weighting_details 'w=1/[\s^2^(Fo^2^)+(0.0188P)^2^+0.2866P] where P=(Fo^2^+2Fc^2^)/3'
_refine_ls_weighting_scheme calc
_refine_ls_wR_factor_gt 0.0696
_refine_ls_wR_factor_ref 0.0791
_reflns_Friedel_coverage 0.000
_reflns_number_gt 974
_reflns_number_total 1381
_reflns_threshold_expression 'I > 2\s(I)'
_cod_data_source_file c8ce00857d2.cif
_cod_data_source_block 1_CCDC1
_cod_depositor_comments 'Adding full bibliography for 7231057--7231063.cif.'
_cod_database_code 7231058
_shelx_shelxl_version_number 2014/7
_shelx_space_group_comment
;
The symmetry employed for this shelxl refinement is uniquely defined
by the following loop, which should always be used as a source of
symmetry information in preference to the above space-group names.
They are only intended as comments.
;
_shelx_estimated_absorpt_t_min 0.902
_shelx_estimated_absorpt_t_max 0.966

loop_
_space_group_symop_operation_xyz
'x, y, z'
'-x, -y, -z'

loop_
_atom_site_label
_atom_site_type_symbol
_atom_site_fract_x
_atom_site_fract_y
_atom_site_fract_z
_atom_site_U_iso_or_equiv
_atom_site_adp_type
_atom_site_occupancy
_atom_site_site_symmetry_order
_atom_site_calc_flag
C1 C 0.7356(7) 0.3073(5) 0.6407(3) 0.0142(8) Uani 1 1 d
C2 C 0.5808(8) 0.4628(5) 0.5387(3) 0.0153(8) Uani 1 1 d
C3 C 0.9723(7) 0.1371(5) 0.7772(3) 0.0121(7) Uani 1 1 d
C4 C 0.7472(8) 0.1420(5) 0.6965(3) 0.0139(7) Uani 1 1 d
K1 K 1.18596(18) 0.71288(12) 0.89306(6) 0.0189(2) Uani 1 1 d
N1 N 0.9498(6) 0.4873(4) 0.6576(2) 0.0186(7) Uani 1 1 d
N2 N 0.4963(6) 0.2851(4) 0.5666(2) 0.0174(7) Uani 1 1 d
N3 N 0.8816(6) -0.0446(4) 0.8055(2) 0.0178(7) Uani 1 1 d
N4 N 0.5231(6) -0.0317(4) 0.6781(2) 0.0181(7) Uani 1 1 d
N5 N 1.2285(6) 0.3062(4) 0.8106(2) 0.0143(7) Uani 1 1 d
N6 N 1.4207(6) 0.2892(4) 0.8854(2) 0.0142(6) Uani 1 1 d
O1 O 0.8462(5) 0.5951(3) 0.58769(18) 0.0197(6) Uani 1 1 d
O2 O 0.6010(5) -0.1508(3) 0.74338(19) 0.0208(6) Uani 1 1 d
O3 O 1.3774(6) 0.1356(4) 0.92895(19) 0.0251(6) Uani 1 1 d
O4 O 1.6622(5) 0.4405(3) 0.91217(18) 0.0189(6) Uani 1 1 d

loop_
_atom_site_aniso_label
_atom_site_aniso_U_11
_atom_site_aniso_U_22
_atom_site_aniso_U_33
_atom_site_aniso_U_23
_atom_site_aniso_U_13
_atom_site_aniso_U_12
C1 0.0135(19) 0.0189(19) 0.0117(17) 0.0031(14) 0.0004(14) 0.0077(16)
C2 0.015(2) 0.022(2) 0.0114(18) 0.0039(14) 0.0020(15) 0.0090(16)
C3 0.0126(19) 0.0131(18) 0.0124(17) 0.0022(14) 0.0018(14) 0.0070(15)
C4 0.0134(19) 0.0167(18) 0.0119(18) 0.0009(14) 0.0017(14) 0.0065(15)
K1 0.0190(5) 0.0138(4) 0.0216(4) 0.0061(3) -0.0045(3) 0.0021(3)
N1 0.0180(17) 0.0209(17) 0.0192(16) 0.0110(12) -0.0043(13) 0.0071(14)
N2 0.0136(16) 0.0242(17) 0.0161(16) 0.0067(12) -0.0013(13) 0.0075(14)
N3 0.0143(16) 0.0139(16) 0.0225(16) 0.0043(12) -0.0025(13) 0.0016(13)
N4 0.0156(17) 0.0188(16) 0.0194(16) 0.0047(12) 0.0002(13) 0.0050(14)
N5 0.0144(16) 0.0148(15) 0.0141(15) 0.0046(12) -0.0026(12) 0.0049(13)
N6 0.0155(17) 0.0131(15) 0.0141(15) 0.0021(12) 0.0016(12) 0.0052(13)
O1 0.0171(14) 0.0189(13) 0.0227(13) 0.0088(11) -0.0073(11) 0.0044(11)
O2 0.0150(14) 0.0162(13) 0.0285(14) 0.0075(11) -0.0039(11) 0.0010(11)
O3 0.0301(16) 0.0163(13) 0.0275(14) 0.0096(11) -0.0102(12) 0.0053(12)
O4 0.0098(13) 0.0163(13) 0.0237(14) 0.0022(10) -0.0021(11) -0.0033(11)

loop_
_atom_type_symbol
_atom_type_description
_atom_type_scat_dispersion_real
_atom_type_scat_dispersion_imag
_atom_type_scat_source
C C 0.0033 0.0016 'International Tables Vol C Tables 4.2.6.8 and 6.1.1.4'
K K 0.2009 0.2494 'International Tables Vol C Tables 4.2.6.8 and 6.1.1.4'
N N 0.0061 0.0033 'International Tables Vol C Tables 4.2.6.8 and 6.1.1.4'
O O 0.0106 0.0060 'International Tables Vol C Tables 4.2.6.8 and 6.1.1.4'

loop_
_geom_angle_atom_site_label_1
_geom_angle_atom_site_label_2
_geom_angle_atom_site_label_3
_geom_angle
_geom_angle_site_symmetry_1
_geom_angle_site_symmetry_3
N1 C1 N2 115.2(3) . .
N1 C1 C4 122.6(3) . .
N2 C1 C4 122.2(3) . .
N2 C2 O1 115.6(3) . .
N2 C2 C2 127.7(4) . 2_666
O1 C2 C2 116.7(4) . 2_666
N3 C3 N5 131.5(3) . .
N3 C3 C4 108.2(3) . .
N5 C3 C4 120.2(3) . .
N4 C4 C3 110.1(3) . .
N4 C4 C1 119.6(3) . .
C3 C4 C1 130.3(3) . .
O4 K1 O3 131.16(8) 1_455 1_565
O4 K1 O3 119.08(8) 1_455 2_867
O3 K1 O3 72.14(8) 1_565 2_867
O4 K1 N3 89.51(8) 1_455 1_565
O3 K1 N3 54.59(7) 1_565 1_565
O3 K1 N3 124.59(8) 2_867 1_565
O4 K1 O2 144.55(7) 1_455 1_665
O3 K1 O2 70.47(8) 1_565 1_665
O3 K1 O2 92.80(8) 2_867 1_665
N3 K1 O2 83.77(8) 1_565 1_665
O4 K1 N5 74.21(8) 1_455 .
O3 K1 N5 154.13(9) 1_565 .
O3 K1 N5 101.63(7) 2_867 .
N3 K1 N5 132.80(8) 1_565 .
O2 K1 N5 85.09(8) 1_665 .
O4 K1 O4 78.50(7) 1_455 2_867
O3 K1 O4 112.39(7) 1_565 2_867
O3 K1 O4 44.39(7) 2_867 2_867
N3 K1 O4 146.77(8) 1_565 2_867
O2 K1 O4 123.21(7) 1_665 2_867
N5 K1 O4 73.69(7) . 2_867
O4 K1 N1 76.94(8) 1_455 .
O3 K1 N1 115.53(8) 1_565 .
O3 K1 N1 152.73(9) 2_867 .
N3 K1 N1 73.94(8) 1_565 .
O2 K1 N1 67.74(8) 1_665 .
N5 K1 N1 59.41(7) . .
O4 K1 N1 131.27(7) 2_867 .
O4 K1 N6 100.47(8) 1_455 2_867
O3 K1 N6 93.11(7) 1_565 2_867
O3 K1 N6 21.94(7) 2_867 2_867
N3 K1 N6 141.51(8) 1_565 2_867
O2 K1 N6 106.36(7) 1_665 2_867
N5 K1 N6 85.55(7) . 2_867
O4 K1 N6 22.81(6) 2_867 2_867
N1 K1 N6 144.47(7) . 2_867
O4 K1 O4 102.78(7) 1_455 .
O3 K1 O4 122.32(7) 1_565 .
O3 K1 O4 63.63(6) 2_867 .
N3 K1 O4 159.23(8) 1_565 .
O2 K1 O4 76.50(7) 1_665 .
N5 K1 O4 39.78(6) . .
O4 K1 O4 53.55(8) 2_867 .
N1 K1 O4 92.37(7) . .
N6 K1 O4 53.14(6) 2_867 .
O4 K1 N6 82.79(7) 1_455 .
O3 K1 N6 143.61(8) 1_565 .
O3 K1 N6 79.86(7) 2_867 .
N3 K1 N6 154.57(8) 1_565 .
O2 K1 N6 88.55(7) 1_665 .
N5 K1 N6 21.90(6) . .
O4 K1 N6 54.85(6) 2_867 .
N1 K1 N6 80.71(7) . .
N6 K1 N6 63.91(8) 2_867 .
O4 K1 N6 21.30(6) . .
O4 K1 K1 41.79(5) 1_455 2_767
O3 K1 K1 131.34(6) 1_565 2_767
O3 K1 K1 79.08(6) 2_867 2_767
N3 K1 K1 124.31(7) 1_565 2_767
O2 K1 K1 150.40(6) 1_665 2_767
N5 K1 K1 69.08(6) . 2_767
O4 K1 K1 36.71(5) 2_867 2_767
N1 K1 K1 108.10(6) . 2_767
N6 K1 K1 58.94(5) 2_867 2_767
O4 K1 K1 74.39(5) . 2_767
N6 K1 K1 62.09(5) . 2_767
C1 N1 O1 103.2(2) . .
C1 N1 K1 118.0(2) . .
O1 N1 K1 117.83(18) . .
C2 N2 C1 100.9(3) . .
C3 N3 O2 104.8(2) . .
C3 N3 K1 133.4(2) . 1_545
O2 N3 K1 117.74(17) . 1_545
C4 N4 O2 105.1(3) . .
N6 N5 C3 116.2(3) . .
N6 N5 K1 103.26(18) . .
C3 N5 K1 119.7(2) . .
O3 N6 O4 119.8(3) . .
O3 N6 N5 124.1(3) . .
O4 N6 N5 116.1(3) . .
O3 N6 K1 55.93(15) . 2_867
O4 N6 K1 65.43(15) . 2_867
N5 N6 K1 167.8(2) . 2_867
O3 N6 K1 139.5(2) . .
O4 N6 K1 77.49(16) . .
N5 N6 K1 54.84(15) . .
K1 N6 K1 116.09(8) 2_867 .
C2 O1 N1 105.1(2) . .
N4 O2 N3 111.7(2) . .
N4 O2 K1 114.68(18) . 1_445
N3 O2 K1 107.28(17) . 1_445
N6 O3 K1 145.3(2) . 1_545
N6 O3 K1 102.12(18) . 2_867
K1 O3 K1 107.86(8) 1_545 2_867
N6 O4 K1 159.4(2) . 1_655
N6 O4 K1 91.76(17) . 2_867
K1 O4 K1 101.50(7) 1_655 2_867
N6 O4 K1 81.21(16) . .
K1 O4 K1 102.78(7) 1_655 .
K1 O4 K1 126.45(8) 2_867 .

loop_
_geom_bond_atom_site_label_1
_geom_bond_atom_site_label_2
_geom_bond_distance
_geom_bond_site_symmetry_2
C1 N1 1.311(4) .
C1 N2 1.380(4) .
C1 C4 1.459(5) .
C2 N2 1.289(4) .
C2 O1 1.340(4) .
C2 C2 1.465(6) 2_666
C3 N3 1.317(4) .
C3 N5 1.378(4) .
C3 C4 1.445(4) .
C4 N4 1.305(4) .
K1 O4 2.665(3) 1_455
K1 O3 2.722(2) 1_565
K1 O3 2.766(2) 2_867
K1 N3 2.858(3) 1_565
K1 O2 2.857(3) 1_665
K1 N5 2.894(3) .
K1 O4 2.970(2) 2_867
K1 N1 3.037(3) .
K1 N6 3.265(3) 2_867
K1 O4 3.404(3) .
K1 N6 3.445(3) .
K1 K1 4.3682(17) 2_767
N1 O1 1.412(3) .
N3 O2 1.411(3) .
N3 K1 2.859(3) 1_545
N4 O2 1.376(3) .
N5 N6 1.321(4) .
N6 O3 1.248(3) .
N6 O4 1.266(3) .
N6 K1 3.265(3) 2_867
O2 K1 2.857(3) 1_445
O3 K1 2.722(2) 1_545
O3 K1 2.766(2) 2_867
O4 K1 2.665(3) 1_655
O4 K1 2.970(2) 2_867
